data_7017168
loop_
_publ_author_name
'Little, Marc A.'
'Ronson, Tanya K.'
'Hardie, Michaele J.'

_publ_section_title
;
 New coordination polymers with extended arm cyclotriguaiacyclene ligands:
 1D chains, and interpenetrating or polycatenating 2D
 (4(2).6(2))(4.6(2))(2) networks.
;
_journal_issue 45
_journal_name_full 'Dalton transactions (Cambridge, England : 2003)'
_journal_page_first 12217
_journal_page_last 12227
_journal_paper_doi 10.1039/c1dt10662g
_journal_volume 40
_journal_year 2011
_chemical_formula_sum 'C61.5 H46.5 Cl4.5 N3 O9'
_chemical_formula_weight 1131.04
_chemical_name_common
;
((+-)-2,7,12-trimethoxy-3,8,13-tris(3-(4-pyridyl)benzoyl)-
10,15-dihydro-5H-tribenzo(a,d,g)cyclononane) chloroform clathrate
;
_chemical_name_systematic
;
[(+-)-2,7,12-trimethoxy-3,8,13-tris[3-
(4-pyridyl)benzoyl]-10,15-dihydro-5H-
tribenzo[a,d,g]cyclononane] chloroform clathrate
;
_space_group_IT_number 2
_symmetry_cell_setting triclinic
_symmetry_space_group_name_Hall '-P 1'
_symmetry_space_group_name_H-M 'P -1'
_atom_sites_solution_hydrogens geom
_atom_sites_solution_primary direct
_atom_sites_solution_secondary difmap
_audit_creation_method SHELXL-97
_cell_angle_alpha 88.510(6)
_cell_angle_beta 73.191(6)
_cell_angle_gamma 84.999(6)
_cell_formula_units_Z 2
_cell_length_a 12.4628(11)
_cell_length_b 14.9274(14)
_cell_length_c 15.6631(16)
_cell_measurement_temperature 150(2)
_cell_volume 2778.8(5)
_computing_cell_refinement 'Bruker SMART'
_computing_data_collection 'Bruker SMART'
_computing_data_reduction 'Bruker SAINT'
_computing_molecular_graphics 'X-Seed (Barbour)'
_computing_publication_material 'Bruker SHELXTL'
_computing_structure_refinement 'SHELXL-97 (Sheldrick, 1997)'
_computing_structure_solution 'SHELXS-97 (Sheldrick, 1990)'
_diffrn_ambient_temperature 150(2)
_diffrn_measured_fraction_theta_full 0.994
_diffrn_measured_fraction_theta_max 0.994
_diffrn_measurement_device_type 'BRUKER X8 CCD area detector'
_diffrn_measurement_method 'phi and omega scans'
_diffrn_radiation_monochromator graphite
_diffrn_radiation_source 'fine-focus sealed tube'
_diffrn_radiation_type MoK\a
_diffrn_radiation_wavelength 0.71073
_diffrn_reflns_av_R_equivalents 0.0872
_diffrn_reflns_av_sigmaI/netI 0.2208
_diffrn_reflns_limit_h_max 13
_diffrn_reflns_limit_h_min -13
_diffrn_reflns_limit_k_max 16
_diffrn_reflns_limit_k_min -16
_diffrn_reflns_limit_l_max 17
_diffrn_reflns_limit_l_min -17
_diffrn_reflns_number 32601
_diffrn_reflns_theta_full 23.00
_diffrn_reflns_theta_max 23.00
_diffrn_reflns_theta_min 1.85
_exptl_absorpt_coefficient_mu 0.298
_exptl_absorpt_correction_T_max 0.9823
_exptl_absorpt_correction_T_min 0.9428
_exptl_absorpt_correction_type multi-scan
_exptl_absorpt_process_details SADABS
_exptl_crystal_colour colourless
_exptl_crystal_density_diffrn 1.352
_exptl_crystal_density_method 'not measured'
_exptl_crystal_description needle
_exptl_crystal_F_000 1170
_exptl_crystal_size_max 0.20
_exptl_crystal_size_mid 0.11
_exptl_crystal_size_min 0.06
_refine_diff_density_max 1.167
_refine_diff_density_min -0.767
_refine_diff_density_rms 0.094
_refine_ls_extinction_method none
_refine_ls_goodness_of_fit_ref 1.009
_refine_ls_hydrogen_treatment constr
_refine_ls_matrix_type full
_refine_ls_number_parameters 695
_refine_ls_number_reflns 7699
_refine_ls_number_restraints 38
_refine_ls_restrained_S_all 1.008
_refine_ls_R_factor_all 0.2739
_refine_ls_R_factor_gt 0.1252
_refine_ls_shift/su_max 0.000
_refine_ls_shift/su_mean 0.000
_refine_ls_structure_factor_coef Fsqd
_refine_ls_weighting_details 'calc w=1/[\s^2^(Fo^2^)+(0.1885P)^2^+15.1391P] where P=(Fo^2^+2Fc^2^)/3'
_refine_ls_weighting_scheme calc
_refine_ls_wR_factor_gt 0.3095
_refine_ls_wR_factor_ref 0.4363
_reflns_number_gt 2992
_reflns_number_total 7699
_reflns_threshold_expression >2sigma(I)
_cod_data_source_file c1dt10662g.txt
_cod_data_source_block 3ph4py_new
_cod_depositor_comments
;
The following automatic conversions were performed:

'_symmetry_cell_setting' value 'Triclinic' changed to 'triclinic'
according to /home/saulius/struct/CIF-dictionaries/cif_core.dic
dictionary named 'cif_core.dic' version 2.4.1 from 2010-06-29.

Automatic conversion script
Id: cif_fix_values 1715 2011-07-08 13:25:40Z adriana 
;
_cod_original_sg_symbol_H-M P-1
_cod_original_formula_sum 'C61.50 H46.50 Cl4.50 N3 O9'
_cod_database_code 7017168

loop_
_symmetry_equiv_pos_as_xyz
'x, y, z'
'-x, -y, -z'

loop_
_atom_site_label
_atom_site_type_symbol
_atom_site_fract_x
_atom_site_fract_y
_atom_site_fract_z
_atom_site_U_iso_or_equiv
_atom_site_adp_type
_atom_site_occupancy
_atom_site_symmetry_multiplicity
_atom_site_calc_flag
_atom_site_refinement_flags
_atom_site_disorder_assembly
_atom_site_disorder_group
O1 O 1.1675(6) -1.5688(5) -0.0474(6) 0.067(3) Uani 1 1 d . A .
O2 O 1.2929(6) -1.6895(5) -0.0933(6) 0.071(3) Uani 1 1 d . A .
O3 O 1.2723(8) -1.4912(6) -0.2051(7) 0.086(3) Uani 1 1 d . . .
O4 O 1.0697(6) -1.1539(5) 0.3373(6) 0.057(2) Uani 1 1 d . B .
O5 O 1.1028(8) -1.2157(7) 0.4629(6) 0.080(3) Uani 1 1 d . B .
O6 O 1.0121(7) -1.3218(6) 0.3289(7) 0.098(4) Uani 1 1 d D . .
O7 O 1.3885(6) -1.0382(5) -0.1966(5) 0.054(2) Uani 1 1 d . A .
O8 O 1.5599(7) -0.9838(5) -0.2243(5) 0.061(2) Uani 1 1 d . A .
O9 O 1.3483(6) -0.9496(5) -0.0458(5) 0.051(2) Uani 1 1 d . . .
N1 N 1.0514(9) -2.1246(7) -0.1639(7) 0.063(3) Uani 1 1 d . A .
N2 N 0.5987(11) -0.8124(10) 0.3560(10) 0.099(4) Uani 1 1 d . B .
C1 C 1.5020(8) -1.3239(7) -0.0624(7) 0.047(3) Uani 1 1 d . A .
H1A H 1.5575 -1.3311 -0.1220 0.057 Uiso 1 1 calc R . .
H1B H 1.5425 -1.3386 -0.0173 0.057 Uiso 1 1 calc R . .
C2 C 1.4129(8) -1.3917(7) -0.0535(10) 0.053(3) Uani 1 1 d . A .
C3 C 1.3843(9) -1.4085(8) -0.1311(9) 0.055(3) Uani 1 1 d . . .
H3 H 1.4187 -1.3781 -0.1848 0.066 Uiso 1 1 calc R A .
C4 C 1.3044(10) -1.4707(9) -0.1304(11) 0.066(4) Uani 1 1 d . A .
C5 C 1.2555(9) -1.5123(7) -0.0510(11) 0.055(4) Uani 1 1 d . . .
C6 C 1.2836(9) -1.4969(8) 0.0244(10) 0.056(3) Uani 1 1 d . A .
H6 H 1.2497 -1.5287 0.0773 0.068 Uiso 1 1 calc R . .
C7 C 1.3624(8) -1.4346(7) 0.0259(9) 0.050(3) Uani 1 1 d . . .
C8 C 1.3861(9) -1.4185(7) 0.1143(9) 0.054(3) Uani 1 1 d . A .
H8A H 1.4638 -1.4008 0.1019 0.065 Uiso 1 1 calc R . .
H8B H 1.3814 -1.4756 0.1483 0.065 Uiso 1 1 calc R . .
C9 C 1.3041(8) -1.3452(8) 0.1724(8) 0.052(3) Uani 1 1 d . . .
C10 C 1.1976(9) -1.3669(8) 0.2241(8) 0.066(4) Uani 1 1 d . A .
H10 H 1.1782 -1.4267 0.2212 0.079 Uiso 1 1 calc R . .
C11 C 1.1191(10) -1.3067(9) 0.2787(9) 0.074(4) Uani 1 1 d . A .
C12 C 1.1512(9) -1.2191(8) 0.2845(8) 0.056(3) Uani 1 1 d . . .
C13 C 1.2528(8) -1.1930(8) 0.2332(7) 0.052(3) Uani 1 1 d . A .
H13 H 1.2705 -1.1327 0.2358 0.062 Uiso 1 1 calc R . .
C14 C 1.3314(8) -1.2555(7) 0.1763(7) 0.046(3) Uani 1 1 d . A .
C15 C 1.4411(7) -1.2212(7) 0.1168(8) 0.047(3) Uani 1 1 d . . .
H15A H 1.4668 -1.1763 0.1503 0.056 Uiso 1 1 calc R A .
H15B H 1.4998 -1.2720 0.1018 0.056 Uiso 1 1 calc R . .
C16 C 1.4273(8) -1.1788(8) 0.0314(8) 0.046(3) Uani 1 1 d . A .
C17 C 1.3886(7) -1.0859(8) 0.0335(8) 0.044(3) Uani 1 1 d . . .
H17 H 1.3681 -1.0546 0.0886 0.053 Uiso 1 1 calc R A .
C18 C 1.3800(8) -1.0403(8) -0.0423(9) 0.041(3) Uani 1 1 d . A .
C19 C 1.4060(8) -1.0863(9) -0.1223(9) 0.045(3) Uani 1 1 d . . .
C20 C 1.4434(8) -1.1775(8) -0.1269(8) 0.049(3) Uani 1 1 d . A .
H20 H 1.4618 -1.2082 -0.1823 0.058 Uiso 1 1 calc R . .
C21 C 1.4540(8) -1.2240(8) -0.0506(9) 0.049(3) Uani 1 1 d . . .
C22 C 1.1972(10) -1.6562(8) -0.0734(8) 0.055(3) Uani 1 1 d . . .
C23 C 1.0956(8) -1.7043(7) -0.0711(8) 0.048(3) Uani 1 1 d . A .
C24 C 0.9853(9) -1.6604(8) -0.0427(8) 0.057(3) Uani 1 1 d . . .
H24 H 0.9745 -1.5991 -0.0249 0.069 Uiso 1 1 calc R A .
C25 C 0.8939(9) -1.7076(8) -0.0410(8) 0.056(3) Uani 1 1 d . A .
H25 H 0.8201 -1.6784 -0.0216 0.068 Uiso 1 1 calc R . .
C26 C 0.9085(9) -1.7968(8) -0.0674(8) 0.057(3) Uani 1 1 d . . .
H26 H 0.8449 -1.8277 -0.0671 0.069 Uiso 1 1 calc R A .
C27 C 1.0172(9) -1.8421(8) -0.0948(7) 0.050(3) Uani 1 1 d . A .
C28 C 1.1100(8) -1.7950(7) -0.0960(7) 0.047(3) Uani 1 1 d . . .
H28 H 1.1835 -1.8249 -0.1140 0.056 Uiso 1 1 calc R A .
C29 C 1.0305(8) -1.9386(8) -0.1206(8) 0.049(3) Uani 1 1 d . . .
C30 C 1.1138(9) -1.9982(8) -0.1029(8) 0.051(3) Uani 1 1 d . A .
H30 H 1.1667 -1.9772 -0.0765 0.061 Uiso 1 1 calc R . .
C31 C 1.1189(9) -2.0880(9) -0.1240(8) 0.061(4) Uani 1 1 d . . .
H31 H 1.1751 -2.1272 -0.1091 0.073 Uiso 1 1 calc R A .
C32 C 0.9733(10) -2.0673(9) -0.1834(8) 0.061(4) Uani 1 1 d . . .
H32 H 0.9247 -2.0898 -0.2130 0.074 Uiso 1 1 calc R A .
C33 C 0.9596(9) -1.9758(8) -0.1624(8) 0.058(3) Uani 1 1 d . A .
H33 H 0.9014 -1.9385 -0.1766 0.069 Uiso 1 1 calc R . .
C34 C 1.333(3) -1.457(3) -0.292(3) 0.116(13) Uiso 0.50 1 d PU A 1
H34A H 1.3009 -1.4761 -0.3372 0.174 Uiso 0.50 1 calc PR A 1
H34B H 1.4126 -1.4798 -0.3060 0.174 Uiso 0.50 1 calc PR A 1
H34C H 1.3279 -1.3908 -0.2896 0.174 Uiso 0.50 1 calc PR A 1
C34' C 1.283(3) -1.422(2) -0.275(2) 0.088(10) Uiso 0.50 1 d PU A 2
H34D H 1.2588 -1.4440 -0.3244 0.132 Uiso 0.50 1 calc PR A 2
H34E H 1.3621 -1.4080 -0.2978 0.132 Uiso 0.50 1 calc PR A 2
H34F H 1.2364 -1.3671 -0.2505 0.132 Uiso 0.50 1 calc PR A 2
C35 C 1.0491(11) -1.1639(9) 0.4279(11) 0.062(4) Uani 1 1 d . . .
C36 C 0.9465(10) -1.1033(9) 0.4791(9) 0.063(4) Uani 1 1 d . B .
C37 C 0.9101(12) -1.1133(10) 0.5722(10) 0.080(4) Uani 1 1 d . . .
H37 H 0.9509 -1.1540 0.6013 0.096 Uiso 1 1 calc R B .
C38 C 0.8145(13) -1.0635(11) 0.6210(11) 0.088(5) Uani 1 1 d . B .
H38 H 0.7904 -1.0686 0.6841 0.106 Uiso 1 1 calc R . .
C39 C 0.7538(12) -1.0059(10) 0.5775(11) 0.079(4) Uani 1 1 d . . .
H39 H 0.6856 -0.9746 0.6110 0.095 Uiso 1 1 calc R B .
C40 C 0.7910(10) -0.9935(9) 0.4863(10) 0.064(4) Uani 1 1 d . B .
C41 C 0.8879(10) -1.0441(9) 0.4356(9) 0.063(4) Uani 1 1 d . . .
H41 H 0.9129 -1.0378 0.3726 0.075 Uiso 1 1 calc R B .
C42 C 0.7270(11) -0.9302(10) 0.4410(10) 0.072(4) Uani 1 1 d . . .
C43 C 0.7775(12) -0.8777(9) 0.3708(11) 0.078(4) Uani 1 1 d . B .
H43 H 0.8573 -0.8803 0.3495 0.094 Uiso 1 1 calc R . .
C44 C 0.7131(13) -0.8206(12) 0.3304(10) 0.093(5) Uani 1 1 d . . .
H44 H 0.7512 -0.7850 0.2817 0.112 Uiso 1 1 calc R B .
C45 C 0.5493(14) -0.8614(14) 0.4248(13) 0.099(6) Uani 1 1 d . . .
H45 H 0.4694 -0.8550 0.4455 0.119 Uiso 1 1 calc R B .
C46 C 0.6052(11) -0.9215(11) 0.4691(11) 0.085(5) Uani 1 1 d . B .
H46 H 0.5645 -0.9564 0.5172 0.102 Uiso 1 1 calc R . .
C47 C 0.984(3) -1.4161(15) 0.333(2) 0.091(11) Uiso 0.50 1 d PDU B 1
H47A H 0.9064 -1.4200 0.3706 0.137 Uiso 0.50 1 calc PR B 1
H47B H 1.0355 -1.4536 0.3584 0.137 Uiso 0.50 1 calc PR B 1
H47C H 0.9907 -1.4371 0.2728 0.137 Uiso 0.50 1 calc PR B 1
C47' C 0.9595(19) -1.3929(15) 0.2961(17) 0.052(7) Uiso 0.50 1 d PDU B 2
H47D H 0.8842 -1.3990 0.3367 0.078 Uiso 0.50 1 calc PR B 2
H47E H 1.0056 -1.4500 0.2933 0.078 Uiso 0.50 1 calc PR B 2
H47F H 0.9536 -1.3770 0.2364 0.078 Uiso 0.50 1 calc PR B 2
C48 C 1.4663(11) -0.9783(8) -0.2352(8) 0.054(3) Uani 1 1 d . . .
C49 C 1.4207(10) -0.9064(8) -0.2845(8) 0.052(3) Uani 1 1 d . A .
C50 C 1.3116(11) -0.9018(10) -0.2938(8) 0.067(4) Uani 1 1 d . . .
H50 H 1.2652 -0.9496 -0.2727 0.081 Uiso 1 1 calc R A .
C51 C 1.2719(12) -0.8276(12) -0.3338(10) 0.084(4) Uani 1 1 d . A .
H51 H 1.1971 -0.8237 -0.3380 0.100 Uiso 1 1 calc R . .
C52 C 1.3398(14) -0.7593(11) -0.3676(11) 0.099(5) Uani 1 1 d . . .
H52 H 1.3114 -0.7100 -0.3967 0.119 Uiso 1 1 calc R A .
C53 C 1.4499(12) -0.7602(10) -0.3604(10) 0.081(4) Uani 1 1 d . A .
C54 C 1.4889(10) -0.8361(9) -0.3186(8) 0.067(4) Uani 1 1 d D . .
H54 H 1.5632 -0.8397 -0.3134 0.080 Uiso 1 1 calc R A .
C55 C 1.5177(18) -0.6948(13) -0.4097(14) 0.049(6) Uiso 0.50 1 d PDU A 1
C56 C 1.631(2) -0.700(3) -0.4301(18) 0.084(12) Uiso 0.50 1 d PDU A 1
H56 H 1.6684 -0.7532 -0.4131 0.101 Uiso 0.50 1 calc PR A 1
C57 C 1.698(3) -0.6333(18) -0.4743(19) 0.079(10) Uiso 0.50 1 d PDU A 1
H57 H 1.7769 -0.6451 -0.4889 0.094 Uiso 0.50 1 calc PR A 1
N3 N 1.6590(17) -0.5573(15) -0.4965(14) 0.071(6) Uiso 0.50 1 d PDU A 1
C58 C 1.548(2) -0.550(2) -0.482(2) 0.096(9) Uiso 0.50 1 d PDU . 1
H58 H 1.5142 -0.4961 -0.4992 0.116 Uiso 0.50 1 calc PR . 1
C59 C 1.478(2) -0.6185(17) -0.4422(17) 0.083(8) Uiso 0.50 1 d PDU A 1
H59 H 1.4007 -0.6103 -0.4382 0.099 Uiso 0.50 1 calc PR A 1
C55' C 1.532(2) -0.6794(14) -0.3673(18) 0.075(8) Uiso 0.50 1 d PDU A 2
C56' C 1.637(2) -0.690(3) -0.424(2) 0.088(12) Uiso 0.50 1 d PDU A 2
H56' H 1.6640 -0.7475 -0.4506 0.106 Uiso 0.50 1 calc PR A 2
C57' C 1.708(3) -0.6207(19) -0.443(2) 0.083(10) Uiso 0.50 1 d PDU A 2
H57' H 1.7822 -0.6316 -0.4812 0.100 Uiso 0.50 1 calc PR A 2
N3' N 1.673(2) -0.542(2) -0.4107(18) 0.107(8) Uiso 0.50 1 d PDU A 2
C58' C 1.573(3) -0.534(3) -0.351(2) 0.133(13) Uiso 0.50 1 d PDU A 2
H58' H 1.5509 -0.4779 -0.3200 0.160 Uiso 0.50 1 calc PR A 2
C59' C 1.496(3) -0.5993(19) -0.329(2) 0.101(10) Uiso 0.50 1 d PDU A 2
H59' H 1.4222 -0.5878 -0.2888 0.121 Uiso 0.50 1 calc PR A 2
C60 C 1.3136(9) -0.8984(8) 0.0367(8) 0.056(3) Uani 1 1 d . . .
H60A H 1.3744 -0.9036 0.0651 0.084 Uiso 1 1 calc R . .
H60B H 1.2462 -0.9219 0.0770 0.084 Uiso 1 1 calc R . .
H60C H 1.2969 -0.8350 0.0236 0.084 Uiso 1 1 calc R . .
C61 C 1.9776(13) -0.3147(9) -0.2061(10) 0.105(6) Uani 1 1 d D . .
H61 H 2.0128 -0.2687 -0.1802 0.126 Uiso 1 1 calc R . .
Cl1 Cl 2.0324(4) -0.3124(4) -0.3244(3) 0.1314(19) Uani 1 1 d D . .
Cl2 Cl 1.8291(4) -0.2868(4) -0.1766(5) 0.184(3) Uani 1 1 d D . .
Cl3 Cl 2.0066(5) -0.4180(4) -0.1647(3) 0.1366(19) Uani 1 1 d D . .
C62 C 1.7323(16) -0.3830(14) -0.4185(15) 0.082(8) Uiso 0.50 1 d PD . .
H62 H 1.7173 -0.4248 -0.4619 0.098 Uiso 0.50 1 calc PR . .
Cl4 Cl 1.7465(13) -0.4437(10) -0.3239(10) 0.200(6) Uiso 0.50 1 d PD . .
Cl5 Cl 1.6076(7) -0.3080(6) -0.3714(6) 0.114(3) Uiso 0.50 1 d PD . .
Cl6 Cl 1.8422(6) -0.3251(5) -0.4701(5) 0.086(2) Uiso 0.50 1 d PD . .

loop_
_atom_site_aniso_label
_atom_site_aniso_U_11
_atom_site_aniso_U_22
_atom_site_aniso_U_33
_atom_site_aniso_U_23
_atom_site_aniso_U_13
_atom_site_aniso_U_12
O1 0.043(4) 0.037(5) 0.114(7) -0.029(5) -0.006(4) -0.005(4)
O2 0.039(5) 0.045(5) 0.121(8) -0.031(5) -0.006(4) -0.003(4)
O3 0.092(7) 0.079(7) 0.096(8) -0.006(6) -0.038(6) -0.029(5)
O4 0.045(4) 0.053(5) 0.060(6) -0.014(5) 0.008(4) -0.005(4)
O5 0.083(7) 0.073(7) 0.067(7) -0.001(6) 0.006(5) -0.007(5)
O6 0.061(5) 0.067(6) 0.128(8) -0.038(6) 0.043(5) -0.027(5)
O7 0.053(5) 0.050(5) 0.059(6) -0.009(5) -0.012(4) -0.014(4)
O8 0.043(5) 0.070(6) 0.061(6) -0.006(4) 0.000(4) -0.011(4)
O9 0.047(4) 0.043(5) 0.060(6) -0.004(4) -0.011(4) -0.004(4)
N1 0.046(6) 0.044(7) 0.088(8) -0.011(6) 0.000(6) -0.005(5)
N2 0.075(10) 0.124(12) 0.085(11) -0.038(9) -0.008(8) 0.012(8)
C1 0.040(6) 0.047(8) 0.048(7) -0.015(6) -0.001(5) -0.003(5)
C2 0.038(6) 0.027(7) 0.079(10) -0.014(7) 0.010(7) -0.004(5)
C3 0.051(7) 0.056(8) 0.056(9) -0.014(7) -0.009(6) -0.015(6)
C4 0.056(8) 0.055(9) 0.081(11) -0.016(8) -0.010(8) -0.002(7)
C5 0.033(6) 0.032(8) 0.088(11) -0.016(8) 0.004(7) -0.003(5)
C6 0.039(7) 0.041(8) 0.076(10) -0.002(7) -0.001(7) 0.013(6)
C7 0.031(6) 0.026(7) 0.083(11) -0.016(7) -0.002(6) 0.005(5)
C8 0.046(6) 0.020(7) 0.083(10) -0.007(6) 0.002(6) 0.007(5)
C9 0.041(6) 0.050(8) 0.057(8) -0.005(6) -0.001(6) -0.004(5)
C10 0.054(7) 0.050(8) 0.080(10) -0.012(7) 0.005(7) -0.011(6)
C11 0.053(8) 0.067(10) 0.082(10) -0.015(8) 0.015(7) -0.020(7)
C12 0.045(7) 0.056(9) 0.057(9) -0.017(7) -0.001(6) -0.002(6)
C13 0.044(7) 0.043(8) 0.060(8) 0.000(6) -0.001(6) -0.005(5)
C14 0.044(6) 0.040(8) 0.051(8) -0.007(6) -0.007(5) -0.007(5)
C15 0.025(5) 0.047(7) 0.061(9) -0.017(6) 0.001(5) -0.005(5)
C16 0.035(6) 0.041(8) 0.056(9) -0.008(7) 0.000(6) -0.009(5)
C17 0.025(5) 0.050(9) 0.048(8) -0.020(7) 0.007(5) -0.008(5)
C18 0.035(6) 0.031(8) 0.052(9) -0.004(7) -0.003(5) -0.013(5)
C19 0.039(6) 0.052(9) 0.046(9) -0.002(7) -0.011(6) -0.016(6)
C20 0.042(6) 0.047(9) 0.046(9) -0.018(7) 0.009(5) -0.016(6)
C21 0.027(6) 0.044(8) 0.061(9) -0.004(7) 0.013(5) -0.013(5)
C22 0.052(8) 0.032(8) 0.074(9) -0.022(6) -0.006(6) -0.008(6)
C23 0.042(6) 0.035(7) 0.063(8) -0.001(6) -0.008(5) -0.002(5)
C24 0.041(7) 0.037(7) 0.089(10) -0.015(7) -0.012(6) 0.001(5)
C25 0.034(6) 0.046(8) 0.081(10) -0.016(7) -0.004(6) 0.003(5)
C26 0.035(6) 0.044(8) 0.088(10) -0.008(7) -0.010(6) -0.003(5)
C27 0.043(7) 0.050(8) 0.055(8) -0.010(6) -0.011(6) -0.002(6)
C28 0.038(6) 0.034(7) 0.066(8) -0.012(6) -0.008(5) -0.006(5)
C29 0.034(6) 0.046(8) 0.062(8) -0.017(6) -0.001(5) -0.007(6)
C30 0.038(6) 0.045(8) 0.065(9) -0.013(6) -0.004(5) -0.006(6)
C31 0.040(7) 0.059(10) 0.076(10) -0.002(7) -0.003(6) -0.013(6)
C32 0.047(7) 0.057(10) 0.075(10) -0.022(8) -0.003(6) -0.021(7)
C33 0.048(7) 0.049(9) 0.075(9) -0.008(7) -0.012(6) -0.012(6)
C35 0.065(9) 0.040(9) 0.068(12) -0.003(8) 0.003(8) -0.014(7)
C36 0.055(8) 0.059(9) 0.063(10) -0.012(8) 0.006(7) -0.021(7)
C37 0.081(10) 0.081(11) 0.063(11) -0.006(8) 0.010(8) -0.025(8)
C38 0.073(10) 0.102(13) 0.069(11) -0.031(10) 0.017(9) -0.007(9)
C39 0.057(9) 0.079(11) 0.079(12) -0.020(9) 0.018(8) -0.009(8)
C40 0.045(7) 0.065(10) 0.067(10) -0.015(8) 0.012(7) -0.016(7)
C41 0.052(8) 0.064(9) 0.063(9) -0.023(8) 0.003(7) -0.017(7)
C42 0.067(9) 0.073(10) 0.061(10) -0.024(8) 0.014(8) -0.020(8)
C43 0.065(9) 0.050(9) 0.108(13) -0.011(9) -0.009(9) 0.004(7)
C44 0.074(11) 0.104(14) 0.083(12) -0.025(10) 0.007(9) -0.001(9)
C45 0.067(10) 0.130(17) 0.079(13) -0.063(12) 0.015(10) 0.000(11)
C46 0.051(9) 0.099(13) 0.091(12) -0.036(10) 0.005(8) 0.000(8)
C48 0.056(8) 0.046(8) 0.050(8) -0.012(7) 0.007(6) -0.015(7)
C49 0.058(8) 0.045(8) 0.046(8) -0.007(6) -0.002(6) -0.014(6)
C50 0.066(9) 0.075(11) 0.055(9) -0.007(8) -0.006(7) -0.015(7)
C51 0.066(9) 0.097(13) 0.084(11) 0.008(10) -0.019(8) 0.001(9)
C52 0.081(12) 0.096(14) 0.104(13) 0.030(10) -0.009(9) 0.012(10)
C53 0.070(10) 0.071(11) 0.078(11) 0.001(9) 0.013(8) -0.002(8)
C54 0.056(8) 0.067(10) 0.069(10) -0.009(8) -0.002(7) -0.011(7)
C60 0.045(6) 0.043(8) 0.068(9) -0.012(7) 0.004(6) -0.010(5)
C61 0.123(13) 0.061(11) 0.102(13) -0.016(9) 0.015(10) -0.017(9)
Cl1 0.118(4) 0.134(4) 0.123(4) 0.013(3) -0.002(3) -0.020(3)
Cl2 0.107(4) 0.124(5) 0.266(8) -0.031(5) 0.041(4) -0.020(3)
Cl3 0.163(5) 0.117(4) 0.125(4) 0.007(3) -0.026(3) -0.043(3)

loop_
_atom_type_symbol
_atom_type_description
_atom_type_scat_dispersion_real
_atom_type_scat_dispersion_imag
_atom_type_scat_source
C C 0.0033 0.0016 'International Tables Vol C Tables 4.2.6.8 and 6.1.1.4'
H H 0.0000 0.0000 'International Tables Vol C Tables 4.2.6.8 and 6.1.1.4'
N N 0.0061 0.0033 'International Tables Vol C Tables 4.2.6.8 and 6.1.1.4'
O O 0.0106 0.0060 'International Tables Vol C Tables 4.2.6.8 and 6.1.1.4'
Cl Cl 0.1484 0.1585 'International Tables Vol C Tables 4.2.6.8 and 6.1.1.4'

loop_
_geom_angle_atom_site_label_1
_geom_angle_atom_site_label_2
_geom_angle_atom_site_label_3
_geom_angle
_geom_angle_site_symmetry_1
_geom_angle_site_symmetry_3
C22 O1 C5 117.9(8) . .
C4 O3 C34 118.9(18) . .
C4 O3 C34' 117.0(15) . .
C34 O3 C34' 30.2(18) . .
C35 O4 C12 115.1(10) . .
C11 O6 C47' 115.8(12) . .
C11 O6 C47 115.6(15) . .
C47' O6 C47 31.0(14) . .
C48 O7 C19 116.0(9) . .
C18 O9 C60 118.6(9) . .
C32 N1 C31 115.3(10) . .
C45 N2 C44 116.0(15) . .
C2 C1 C21 114.5(8) . .
C2 C1 H1A 108.6 . .
C21 C1 H1A 108.6 . .
C2 C1 H1B 108.6 . .
C21 C1 H1B 108.6 . .
H1A C1 H1B 107.6 . .
C7 C2 C3 120.6(11) . .
C7 C2 C1 123.4(12) . .
C3 C2 C1 116.0(11) . .
C2 C3 C4 120.5(12) . .
C2 C3 H3 119.8 . .
C4 C3 H3 119.8 . .
C5 C4 O3 118.4(12) . .
C5 C4 C3 117.9(13) . .
O3 C4 C3 123.7(13) . .
C6 C5 C4 121.9(12) . .
C6 C5 O1 119.5(12) . .
C4 C5 O1 118.4(14) . .
C5 C6 C7 121.4(12) . .
C5 C6 H6 119.3 . .
C7 C6 H6 119.3 . .
C2 C7 C6 117.6(12) . .
C2 C7 C8 124.3(11) . .
C6 C7 C8 118.2(12) . .
C7 C8 C9 113.6(9) . .
C7 C8 H8A 108.9 . .
C9 C8 H8A 108.9 . .
C7 C8 H8B 108.9 . .
C9 C8 H8B 108.9 . .
H8A C8 H8B 107.7 . .
C10 C9 C14 117.5(10) . .
C10 C9 C8 119.5(10) . .
C14 C9 C8 122.9(9) . .
C11 C10 C9 123.9(11) . .
C11 C10 H10 118.0 . .
C9 C10 H10 118.0 . .
O6 C11 C10 127.4(12) . .
O6 C11 C12 115.5(10) . .
C10 C11 C12 117.1(10) . .
C13 C12 C11 121.5(10) . .
C13 C12 O4 119.7(11) . .
C11 C12 O4 118.4(9) . .
C12 C13 C14 120.3(10) . .
C12 C13 H13 119.9 . .
C14 C13 H13 119.9 . .
C13 C14 C9 119.4(9) . .
C13 C14 C15 117.9(9) . .
C9 C14 C15 122.5(9) . .
C16 C15 C14 112.5(8) . .
C16 C15 H15A 109.1 . .
C14 C15 H15A 109.1 . .
C16 C15 H15B 109.1 . .
C14 C15 H15B 109.1 . .
H15A C15 H15B 107.8 . .
C21 C16 C17 117.8(11) . .
C21 C16 C15 124.4(11) . .
C17 C16 C15 117.8(10) . .
C18 C17 C16 121.9(11) . .
C18 C17 H17 119.1 . .
C16 C17 H17 119.1 . .
C17 C18 O9 124.8(11) . .
C17 C18 C19 119.3(11) . .
O9 C18 C19 115.9(11) . .
C18 C19 C20 120.5(12) . .
C18 C19 O7 117.2(11) . .
C20 C19 O7 122.3(11) . .
C19 C20 C21 120.5(11) . .
C19 C20 H20 119.7 . .
C21 C20 H20 119.7 . .
C20 C21 C16 120.0(11) . .
C20 C21 C1 117.3(11) . .
C16 C21 C1 122.7(12) . .
O2 C22 O1 123.5(10) . .
O2 C22 C23 125.5(10) . .
O1 C22 C23 111.0(9) . .
C28 C23 C24 119.5(9) . .
C28 C23 C22 119.0(9) . .
C24 C23 C22 121.4(10) . .
C25 C24 C23 119.5(10) . .
C25 C24 H24 120.3 . .
C23 C24 H24 120.3 . .
C26 C25 C24 120.9(10) . .
C26 C25 H25 119.5 . .
C24 C25 H25 119.5 . .
C25 C26 C27 120.5(10) . .
C25 C26 H26 119.7 . .
C27 C26 H26 119.7 . .
C28 C27 C26 118.9(10) . .
C28 C27 C29 121.6(9) . .
C26 C27 C29 119.5(9) . .
C27 C28 C23 120.6(9) . .
C27 C28 H28 119.7 . .
C23 C28 H28 119.7 . .
C30 C29 C33 115.6(11) . .
C30 C29 C27 121.7(10) . .
C33 C29 C27 122.7(11) . .
C31 C30 C29 119.4(11) . .
C31 C30 H30 120.3 . .
C29 C30 H30 120.3 . .
N1 C31 C30 125.5(12) . .
N1 C31 H31 117.2 . .
C30 C31 H31 117.2 . .
N1 C32 C33 123.3(11) . .
N1 C32 H32 118.3 . .
C33 C32 H32 118.3 . .
C32 C33 C29 120.8(11) . .
C32 C33 H33 119.6 . .
C29 C33 H33 119.6 . .
O3 C34 H34A 109.5 . .
O3 C34 H34B 109.5 . .
H34A C34 H34B 109.5 . .
O3 C34 H34C 109.5 . .
H34A C34 H34C 109.5 . .
H34B C34 H34C 109.5 . .
O3 C34' H34D 109.5 . .
O3 C34' H34E 109.5 . .
H34D C34' H34E 109.5 . .
O3 C34' H34F 109.5 . .
H34D C34' H34F 109.5 . .
H34E C34' H34F 109.5 . .
O5 C35 O4 124.4(12) . .
O5 C35 C36 124.0(15) . .
O4 C35 C36 111.6(14) . .
C41 C36 C37 121.0(12) . .
C41 C36 C35 121.7(13) . .
C37 C36 C35 117.2(14) . .
C38 C37 C36 119.5(15) . .
C38 C37 H37 120.2 . .
C36 C37 H37 120.2 . .
C37 C38 C39 119.8(15) . .
C37 C38 H38 120.1 . .
C39 C38 H38 120.1 . .
C40 C39 C38 121.0(13) . .
C40 C39 H39 119.5 . .
C38 C39 H39 119.5 . .
C39 C40 C41 119.7(14) . .
C39 C40 C42 120.6(12) . .
C41 C40 C42 119.7(13) . .
C36 C41 C40 118.9(13) . .
C36 C41 H41 120.6 . .
C40 C41 H41 120.6 . .
C43 C42 C46 116.0(16) . .
C43 C42 C40 123.0(13) . .
C46 C42 C40 121.0(14) . .
C42 C43 C44 120.3(15) . .
C42 C43 H43 119.9 . .
C44 C43 H43 119.9 . .
N2 C44 C43 124.1(16) . .
N2 C44 H44 118.0 . .
C43 C44 H44 118.0 . .
N2 C45 C46 124.6(16) . .
N2 C45 H45 117.7 . .
C46 C45 H45 117.7 . .
C45 C46 C42 118.9(16) . .
C45 C46 H46 120.6 . .
C42 C46 H46 120.6 . .
O6 C47 H47A 109.5 . .
O6 C47 H47B 109.5 . .
H47A C47 H47B 109.5 . .
O6 C47 H47C 109.5 . .
H47A C47 H47C 109.5 . .
H47B C47 H47C 109.5 . .
O6 C47' H47D 109.5 . .
O6 C47' H47E 109.5 . .
H47D C47' H47E 109.5 . .
O6 C47' H47F 109.5 . .
H47D C47' H47F 109.5 . .
H47E C47' H47F 109.5 . .
O8 C48 O7 121.9(12) . .
O8 C48 C49 125.7(11) . .
O7 C48 C49 112.3(11) . .
C54 C49 C50 119.0(13) . .
C54 C49 C48 117.2(12) . .
C50 C49 C48 123.7(12) . .
C51 C50 C49 119.9(13) . .
C51 C50 H50 120.1 . .
C49 C50 H50 120.1 . .
C52 C51 C50 120.6(15) . .
C52 C51 H51 119.7 . .
C50 C51 H51 119.7 . .
C51 C52 C53 122.0(15) . .
C51 C52 H52 119.0 . .
C53 C52 H52 119.0 . .
C52 C53 C55 116.9(17) . .
C52 C53 C54 116.6(13) . .
C55 C53 C54 125.3(16) . .
C52 C53 C55' 131.3(16) . .
C55 C53 C55' 28.6(12) . .
C54 C53 C55' 110.0(15) . .
C49 C54 C53 121.8(13) . .
C49 C54 H54 119.1 . .
C53 C54 H54 119.1 . .
C59 C55 C56 111(3) . .
C59 C55 C53 125(2) . .
C56 C55 C53 124(2) . .
C55 C56 C57 124(3) . .
C55 C56 H56 118.0 . .
C57 C56 H56 118.0 . .
N3 C57 C56 125(3) . .
N3 C57 H57 117.7 . .
C56 C57 H57 117.7 . .
C57 N3 C58 114(3) . .
N3 C58 C59 124(3) . .
N3 C58 C58 128(3) . 2_844
C59 C58 C58 108(2) . 2_844
N3 C58 H58 118.1 . .
C59 C58 H58 118.1 . .
C58 C58 H58 10.9 2_844 .
C55 C59 C58 122(3) . .
C55 C59 H59 118.8 . .
C58 C59 H59 118.8 . .
C59' C55' C56' 119(3) . .
C59' C55' C53 123(2) . .
C56' C55' C53 118(2) . .
C55' C56' C57' 122(4) . .
C55' C56' H56' 119.0 . .
C57' C56' H56' 119.0 . .
N3' C57' C56' 121(4) . .
N3' C57' H57' 119.5 . .
C56' C57' H57' 119.5 . .
C57' N3' C58' 116(3) . .
N3' C58' C59' 126(4) . .
N3' C58' H58' 116.9 . .
C59' C58' H58' 116.9 . .
C55' C59' C58' 115(3) . .
C55' C59' H59' 122.3 . .
C58' C59' H59' 122.3 . .
O9 C60 H60A 109.5 . .
O9 C60 H60B 109.5 . .
H60A C60 H60B 109.5 . .
O9 C60 H60C 109.5 . .
H60A C60 H60C 109.5 . .
H60B C60 H60C 109.5 . .
Cl3 C61 Cl1 111.0(8) . .
Cl3 C61 Cl2 110.3(8) . .
Cl1 C61 Cl2 108.8(9) . .
Cl3 C61 H61 108.9 . .
Cl1 C61 H61 108.9 . .
Cl2 C61 H61 108.9 . .
Cl6 C62 Cl4 114.7(13) . .
Cl6 C62 Cl5 111.1(12) . .
Cl4 C62 Cl5 101.9(12) . .
Cl6 C62 H62 109.6 . .
Cl4 C62 H62 109.6 . .
Cl5 C62 H62 109.6 . .

loop_
_geom_bond_atom_site_label_1
_geom_bond_atom_site_label_2
_geom_bond_distance
_geom_bond_site_symmetry_2
O1 C22 1.364(12) .
O1 C5 1.428(13) .
O2 C22 1.206(12) .
O3 C4 1.391(15) .
O3 C34 1.45(4) .
O3 C34' 1.48(3) .
O4 C35 1.374(16) .
O4 C12 1.431(12) .
O5 C35 1.202(15) .
O6 C11 1.373(13) .
O6 C47' 1.471(18) .
O6 C47 1.48(2) .
O7 C48 1.375(13) .
O7 C19 1.412(13) .
O8 C48 1.221(14) .
O9 C18 1.380(12) .
O9 C60 1.454(12) .
N1 C32 1.336(15) .
N1 C31 1.342(15) .
N2 C45 1.31(2) .
N2 C44 1.360(18) .
C1 C2 1.542(15) .
C1 C21 1.552(15) .
C1 H1A 0.9900 .
C1 H1B 0.9900 .
C2 C7 1.389(16) .
C2 C3 1.397(16) .
C3 C4 1.416(17) .
C3 H3 0.9500 .
C4 C5 1.376(17) .
C5 C6 1.356(16) .
C6 C7 1.417(16) .
C6 H6 0.9500 .
C7 C8 1.525(16) .
C8 C9 1.546(14) .
C8 H8A 0.9900 .
C8 H8B 0.9900 .
C9 C10 1.400(15) .
C9 C14 1.416(15) .
C10 C11 1.378(16) .
C10 H10 0.9500 .
C11 C12 1.412(16) .
C12 C13 1.373(14) .
C13 C14 1.415(14) .
C13 H13 0.9500 .
C14 C15 1.536(14) .
C15 C16 1.513(15) .
C15 H15A 0.9900 .
C15 H15B 0.9900 .
C16 C21 1.405(15) .
C16 C17 1.426(15) .
C17 C18 1.380(15) .
C17 H17 0.9500 .
C18 C19 1.385(15) .
C19 C20 1.396(15) .
C20 C21 1.400(15) .
C20 H20 0.9500 .
C22 C23 1.501(15) .
C23 C28 1.400(14) .
C23 C24 1.422(14) .
C24 C25 1.386(15) .
C24 H24 0.9500 .
C25 C26 1.385(14) .
C25 H25 0.9500 .
C26 C27 1.413(14) .
C26 H26 0.9500 .
C27 C28 1.400(14) .
C27 C29 1.489(15) .
C28 H28 0.9500 .
C29 C30 1.392(15) .
C29 C33 1.399(15) .
C30 C31 1.382(15) .
C30 H30 0.9500 .
C31 H31 0.9500 .
C32 C33 1.397(15) .
C32 H32 0.9500 .
C33 H33 0.9500 .
C34 H34A 0.9800 .
C34 H34B 0.9800 .
C34 H34C 0.9800 .
C34' H34D 0.9800 .
C34' H34E 0.9800 .
C34' H34F 0.9800 .
C35 C36 1.529(18) .
C36 C41 1.387(17) .
C36 C37 1.403(17) .
C37 C38 1.380(18) .
C37 H37 0.9500 .
C38 C39 1.39(2) .
C38 H38 0.9500 .
C39 C40 1.381(18) .
C39 H39 0.9500 .
C40 C41 1.406(16) .
C40 C42 1.482(19) .
C41 H41 0.9500 .
C42 C43 1.364(18) .
C42 C46 1.448(18) .
C43 C44 1.38(2) .
C43 H43 0.9500 .
C44 H44 0.9500 .
C45 C46 1.38(2) .
C45 H45 0.9500 .
C46 H46 0.9500 .
C47 H47A 0.9800 .
C47 H47B 0.9800 .
C47 H47C 0.9800 .
C47' H47D 0.9800 .
C47' H47E 0.9800 .
C47' H47F 0.9800 .
C48 C49 1.475(17) .
C49 C54 1.403(16) .
C49 C50 1.405(17) .
C50 C51 1.383(18) .
C50 H50 0.9500 .
C51 C52 1.38(2) .
C51 H51 0.9500 .
C52 C53 1.41(2) .
C52 H52 0.9500 .
C53 C55 1.41(2) .
C53 C54 1.414(18) .
C53 C55' 1.63(3) .
C54 H54 0.9500 .
C55 C59 1.35(3) .
C55 C56 1.36(2) .
C56 C57 1.39(2) .
C56 H56 0.9500 .
C57 N3 1.27(2) .
C57 H57 0.9500 .
N3 C58 1.33(3) .
C58 C59 1.41(3) .
C58 C58 2.01(6) 2_844
C58 H58 0.9500 .
C59 H59 0.9500 .
C55' C59' 1.34(3) .
C55' C56' 1.35(2) .
C56' C57' 1.39(2) .
C56' H56' 0.9500 .
C57' N3' 1.28(2) .
C57' H57' 0.9500 .
N3' C58' 1.33(3) .
C58' C59' 1.40(3) .
C58' H58' 0.9500 .
C59' H59' 0.9500 .
C60 H60A 0.9800 .
C60 H60B 0.9800 .
C60 H60C 0.9800 .
C61 Cl3 1.708(15) .
C61 Cl1 1.780(15) .
C61 Cl2 1.788(16) .
C61 H61 1.0000 .
C62 Cl6 1.675(19) .
C62 Cl4 1.76(2) .
C62 Cl5 1.81(2) .
C62 H62 1.0000 .

loop_
_geom_torsion_atom_site_label_1
_geom_torsion_atom_site_label_2
_geom_torsion_atom_site_label_3
_geom_torsion_atom_site_label_4
_geom_torsion
_geom_torsion_site_symmetry_1
_geom_torsion_site_symmetry_4
C21 C1 C2 C7 -93.8(13) . .
C21 C1 C2 C3 86.2(12) . .
C7 C2 C3 C4 -0.9(17) . .
C1 C2 C3 C4 179.1(10) . .
C34 O3 C4 C5 -172(2) . .
C34' O3 C4 C5 153.5(18) . .
C34 O3 C4 C3 8(3) . .
C34' O3 C4 C3 -26(2) . .
C2 C3 C4 C5 0.9(17) . .
C2 C3 C4 O3 -179.6(10) . .
O3 C4 C5 C6 178.9(10) . .
C3 C4 C5 C6 -1.5(17) . .
O3 C4 C5 O1 -5.1(16) . .
C3 C4 C5 O1 174.4(9) . .
C22 O1 C5 C6 -98.7(12) . .
C22 O1 C5 C4 85.3(14) . .
C4 C5 C6 C7 2.2(17) . .
O1 C5 C6 C7 -173.7(9) . .
C3 C2 C7 C6 1.4(15) . .
C1 C2 C7 C6 -178.6(9) . .
C3 C2 C7 C8 -178.3(10) . .
C1 C2 C7 C8 1.7(16) . .
C5 C6 C7 C2 -2.1(15) . .
C5 C6 C7 C8 177.7(9) . .
C2 C7 C8 C9 92.7(12) . .
C6 C7 C8 C9 -87.1(12) . .
C7 C8 C9 C10 80.7(14) . .
C7 C8 C9 C14 -99.3(13) . .
C14 C9 C10 C11 -1(2) . .
C8 C9 C10 C11 179.2(13) . .
C47' O6 C11 C10 -26(2) . .
C47 O6 C11 C10 8(3) . .
C47' O6 C11 C12 153.8(16) . .
C47 O6 C11 C12 -171.8(19) . .
C9 C10 C11 O6 177.6(13) . .
C9 C10 C11 C12 -2(2) . .
O6 C11 C12 C13 -175.4(12) . .
C10 C11 C12 C13 5(2) . .
O6 C11 C12 O4 -3.0(18) . .
C10 C11 C12 O4 177.0(12) . .
C35 O4 C12 C13 -112.1(12) . .
C35 O4 C12 C11 75.4(14) . .
C11 C12 C13 C14 -3.7(19) . .
O4 C12 C13 C14 -176.0(10) . .
C12 C13 C14 C9 0.4(17) . .
C12 C13 C14 C15 176.8(11) . .
C10 C9 C14 C13 1.8(17) . .
C8 C9 C14 C13 -178.2(11) . .
C10 C9 C14 C15 -174.5(11) . .
C8 C9 C14 C15 5.5(18) . .
C13 C14 C15 C16 -83.4(12) . .
C9 C14 C15 C16 92.9(13) . .
C14 C15 C16 C21 -96.2(11) . .
C14 C15 C16 C17 86.2(11) . .
C21 C16 C17 C18 -1.7(14) . .
C15 C16 C17 C18 176.0(8) . .
C16 C17 C18 O9 -176.8(9) . .
C16 C17 C18 C19 2.2(14) . .
C60 O9 C18 C17 -4.5(13) . .
C60 O9 C18 C19 176.5(8) . .
C17 C18 C19 C20 -1.7(14) . .
O9 C18 C19 C20 177.4(9) . .
C17 C18 C19 O7 175.7(8) . .
O9 C18 C19 O7 -5.2(12) . .
C48 O7 C19 C18 75.4(11) . .
C48 O7 C19 C20 -107.3(11) . .
C18 C19 C20 C21 0.7(14) . .
O7 C19 C20 C21 -176.6(8) . .
C19 C20 C21 C16 -0.2(14) . .
C19 C20 C21 C1 -176.9(9) . .
C17 C16 C21 C20 0.7(13) . .
C15 C16 C21 C20 -176.9(9) . .
C17 C16 C21 C1 177.2(9) . .
C15 C16 C21 C1 -0.4(14) . .
C2 C1 C21 C20 -88.5(12) . .
C2 C1 C21 C16 94.9(12) . .
C5 O1 C22 O2 5.2(19) . .
C5 O1 C22 C23 -176.4(11) . .
O2 C22 C23 C28 -1.8(19) . .
O1 C22 C23 C28 179.8(10) . .
O2 C22 C23 C24 177.0(12) . .
O1 C22 C23 C24 -1.4(16) . .
C28 C23 C24 C25 -0.7(18) . .
C22 C23 C24 C25 -179.6(11) . .
C23 C24 C25 C26 -0.5(19) . .
C24 C25 C26 C27 1.4(19) . .
C25 C26 C27 C28 -0.9(18) . .
C25 C26 C27 C29 178.4(11) . .
C26 C27 C28 C23 -0.4(17) . .
C29 C27 C28 C23 -179.7(11) . .
C24 C23 C28 C27 1.2(17) . .
C22 C23 C28 C27 -180.0(11) . .
C28 C27 C29 C30 33.9(17) . .
C26 C27 C29 C30 -145.4(11) . .
C28 C27 C29 C33 -147.3(11) . .
C26 C27 C29 C33 33.4(17) . .
C33 C29 C30 C31 -2.2(15) . .
C27 C29 C30 C31 176.7(10) . .
C32 N1 C31 C30 -0.4(17) . .
C29 C30 C31 N1 2.3(17) . .
C31 N1 C32 C33 -1.5(17) . .
N1 C32 C33 C29 1.5(18) . .
C30 C29 C33 C32 0.5(16) . .
C27 C29 C33 C32 -178.3(10) . .
C12 O4 C35 O5 8.6(17) . .
C12 O4 C35 C36 -169.3(9) . .
O5 C35 C36 C41 179.5(12) . .
O4 C35 C36 C41 -2.6(16) . .
O5 C35 C36 C37 -3.8(19) . .
O4 C35 C36 C37 174.1(10) . .
C41 C36 C37 C38 0.0(19) . .
C35 C36 C37 C38 -176.7(12) . .
C36 C37 C38 C39 2(2) . .
C37 C38 C39 C40 -4(2) . .
C38 C39 C40 C41 4(2) . .
C38 C39 C40 C42 -178.4(13) . .
C37 C36 C41 C40 0.3(18) . .
C35 C36 C41 C40 176.8(10) . .
C39 C40 C41 C36 -2.3(17) . .
C42 C40 C41 C36 -179.8(11) . .
C39 C40 C42 C43 142.9(13) . .
C41 C40 C42 C43 -39.6(19) . .
C39 C40 C42 C46 -37.6(19) . .
C41 C40 C42 C46 139.8(12) . .
C46 C42 C43 C44 0(2) . .
C40 C42 C43 C44 179.1(12) . .
C45 N2 C44 C43 1(2) . .
C42 C43 C44 N2 0(2) . .
C44 N2 C45 C46 -3(2) . .
N2 C45 C46 C42 2(2) . .
C43 C42 C46 C45 -1(2) . .
C40 C42 C46 C45 179.9(13) . .
C19 O7 C48 O8 20.3(15) . .
C19 O7 C48 C49 -156.2(9) . .
O8 C48 C49 C54 -3.0(17) . .
O7 C48 C49 C54 173.4(10) . .
O8 C48 C49 C50 -178.7(11) . .
O7 C48 C49 C50 -2.3(15) . .
C54 C49 C50 C51 -1.8(18) . .
C48 C49 C50 C51 173.8(12) . .
C49 C50 C51 C52 2(2) . .
C50 C51 C52 C53 -2(2) . .
C51 C52 C53 C55 170.0(16) . .
C51 C52 C53 C54 2(2) . .
C51 C52 C53 C55' -159.9(18) . .
C50 C49 C54 C53 1.2(18) . .
C48 C49 C54 C53 -174.7(11) . .
C52 C53 C54 C49 -1.1(19) . .
C55 C53 C54 C49 -168.5(16) . .
C55' C53 C54 C49 164.2(14) . .
C52 C53 C55 C59 19(3) . .
C54 C53 C55 C59 -174(2) . .
C55' C53 C55 C59 -109(4) . .
C52 C53 C55 C56 -161.3(18) . .
C54 C53 C55 C56 6(3) . .
C55' C53 C55 C56 71(3) . .
C59 C55 C56 C57 3(2) . .
C53 C55 C56 C57 -176(2) . .
C55 C56 C57 N3 4(2) . .
C56 C57 N3 C58 -7(3) . .
C57 N3 C58 C59 3(4) . .
C57 N3 C58 C58 -173(3) . 2_844
C56 C55 C59 C58 -7(3) . .
C53 C55 C59 C58 172(2) . .
N3 C58 C59 C55 5(4) . .
C58 C58 C59 C55 -179(2) 2_844 .
C52 C53 C55' C59' 43(3) . .
C55 C53 C55' C59' 112(4) . .
C54 C53 C55' C59' -119(2) . .
C52 C53 C55' C56' -128.4(19) . .
C55 C53 C55' C56' -59(3) . .
C54 C53 C55' C56' 69(2) . .
C59' C55' C56' C57' -1(2) . .
C53 C55' C56' C57' 171(2) . .
C55' C56' C57' N3' -3(2) . .
C56' C57' N3' C58' 7(4) . .
C57' N3' C58' C59' -9(5) . .
C56' C55' C59' C58' 0(4) . .
C53 C55' C59' C58' -172(2) . .
N3' C58' C59' C55' 5(5) . .
